data_7038667
loop_
_publ_author_name
'Wang, Xiaoping'
'Li, Jiancheng'
'Chen, Shimin'
'Liu, Weiping'
'Ye, Qingsong'
'Zhu, Hongping'

_publ_section_title
;
 Aryl(silyl)amino group stabilized hydridosilanediols: synthesis and
 characterization and use for preparation of alumino(hydrido)siloxanes.
;
_journal_issue 15
_journal_name_full 'Dalton transactions (Cambridge, England : 2003)'
_journal_page_first 6709
_journal_page_last 6717
_journal_paper_doi 10.1039/c6dt00059b
_journal_volume 45
_journal_year 2016
_chemical_formula_sum 'C46.7 H77.3 Al2 N3.3 O4.7 Si4'
_chemical_formula_weight 926.54
_chemical_name_systematic
; 
 ? 
;
_space_group_IT_number 14
_symmetry_cell_setting monoclinic
_symmetry_space_group_name_Hall '-P 2ybc'
_symmetry_space_group_name_H-M 'P 1 21/c 1'
_atom_sites_solution_hydrogens geom
_atom_sites_solution_primary direct
_atom_sites_solution_secondary difmap
_audit_block_doi 10.5517/cc1kf4z3
_audit_creation_method SHELXL-97
_audit_update_record
;
2015-12-15 deposited with the CCDC.
2016-03-01 downloaded from the CCDC.
;
_cell_angle_alpha 90.00
_cell_angle_beta 103.941(3)
_cell_angle_gamma 90.00
_cell_formula_units_Z 2
_cell_length_a 15.2140(5)
_cell_length_b 10.4426(3)
_cell_length_c 17.3308(5)
_cell_measurement_reflns_used 6712
_cell_measurement_temperature 173(2)
_cell_measurement_theta_max 62.1350
_cell_measurement_theta_min 4.9470
_cell_volume 2672.31(14)
_computing_cell_refinement CrysAlisPro
_computing_data_collection CrysAlisPro
_computing_data_reduction CrysAlisPro
_computing_molecular_graphics 'Bruker SHELXTL'
_computing_publication_material 'Bruker SHELXTL'
_computing_structure_refinement 'SHELXL-97 (Sheldrick, 1997)'
_computing_structure_solution 'SHELXS-97 (Sheldrick, 1990)'
_diffrn_ambient_temperature 173(2)
_diffrn_detector_area_resol_mean 16.1903
_diffrn_measured_fraction_theta_full 0.995
_diffrn_measured_fraction_theta_max 0.995
_diffrn_measurement_device_type 'Xcalibur, Sapphire3, Gemini ultra'
_diffrn_measurement_method 'phi and omega scans'
_diffrn_radiation_monochromator graphite
_diffrn_radiation_source 'Enhanced (Cu) X-ray Source'
_diffrn_radiation_type CuK\a
_diffrn_radiation_wavelength 1.54178
_diffrn_reflns_av_R_equivalents 0.0321
_diffrn_reflns_av_sigmaI/netI 0.0277
_diffrn_reflns_limit_h_max 17
_diffrn_reflns_limit_h_min -15
_diffrn_reflns_limit_k_max 11
_diffrn_reflns_limit_k_min -11
_diffrn_reflns_limit_l_max 19
_diffrn_reflns_limit_l_min -17
_diffrn_reflns_number 16109
_diffrn_reflns_theta_full 62.11
_diffrn_reflns_theta_max 62.11
_diffrn_reflns_theta_min 4.98
_exptl_absorpt_coefficient_mu 1.689
_exptl_absorpt_correction_T_max 0.7287
_exptl_absorpt_correction_T_min 0.5515
_exptl_absorpt_correction_type multi-scan
_exptl_absorpt_process_details empirical
_exptl_crystal_colour colorless
_exptl_crystal_density_diffrn 1.151
_exptl_crystal_density_meas ?
_exptl_crystal_density_method 'not measured'
_exptl_crystal_description rectangular
_exptl_crystal_F_000 1000
_exptl_crystal_size_max 0.40
_exptl_crystal_size_mid 0.20
_exptl_crystal_size_min 0.20
_refine_diff_density_max 0.379
_refine_diff_density_min -0.304
_refine_diff_density_rms 0.043
_refine_ls_extinction_method none
_refine_ls_goodness_of_fit_ref 1.044
_refine_ls_hydrogen_treatment mixed
_refine_ls_matrix_type full
_refine_ls_number_parameters 334
_refine_ls_number_reflns 4179
_refine_ls_number_restraints 112
_refine_ls_restrained_S_all 1.074
_refine_ls_R_factor_all 0.0420
_refine_ls_R_factor_gt 0.0364
_refine_ls_shift/su_max 0.001
_refine_ls_shift/su_mean 0.000
_refine_ls_structure_factor_coef Fsqd
_refine_ls_weighting_details 'calc w=1/[\s^2^(Fo^2^)+(0.0561P)^2^+0.8576P] where P=(Fo^2^+2Fc^2^)/3'
_refine_ls_weighting_scheme calc
_refine_ls_wR_factor_gt 0.0990
_refine_ls_wR_factor_ref 0.1040
_reflns_number_gt 3640
_reflns_number_total 4179
_reflns_threshold_expression >2sigma(I)
_cod_data_source_file c6dt00059b2.cif
_cod_data_source_block compound_11
_cod_depositor_comments
;
The following automatic conversions were performed:

'_symmetry_cell_setting' value 'Monoclinic' changed to 'monoclinic'
according to
/usr/data/users/saulius/crontab/automatic-downloads/rss-feeds/RSC/lib/dictionaries/cif_core.dic
dictionary named 'cif_core.dic' version 2.4.2 from 2011-04-26.

'_exptl_crystal_density_meas' value 'not measured' was changed to '?'
- the value is perceived as not measured.

Automatic conversion script
Id: cif_fix_values 4268 2015-11-12 08:31:59Z antanas 

 Adding full bibliography for 7038667--7038671.cif.
;
_cod_original_cell_volume 2672.30(14)
_cod_original_sg_symbol_H-M P2(1)/c
_cod_original_formula_sum 'C46.70 H77.30 Al2 N3.30 O4.70 Si4'
_cod_database_code 7038667

loop_
_symmetry_equiv_pos_as_xyz
'x, y, z'
'-x, y+1/2, -z+1/2'
'-x, -y, -z'
'x, -y-1/2, z-1/2'

loop_
_atom_site_label
_atom_site_type_symbol
_atom_site_fract_x
_atom_site_fract_y
_atom_site_fract_z
_atom_site_U_iso_or_equiv
_atom_site_adp_type
_atom_site_occupancy
_atom_site_symmetry_multiplicity
_atom_site_calc_flag
_atom_site_refinement_flags
_atom_site_disorder_assembly
_atom_site_disorder_group
Si1 Si 0.13226(3) 0.90480(5) 0.07085(3) 0.03178(16) Uani 1 1 d . . .
H2 H 0.1206(14) 0.808(2) 0.1223(12) 0.038(6) Uiso 1 1 d . . .
Si2 Si 0.32006(3) 0.81657(5) 0.05910(3) 0.02924(16) Uani 1 1 d . . .
Al1 Al -0.00832(4) 1.11002(6) 0.10461(3) 0.03581(18) Uani 1 1 d . . .
H1 H -0.0471(15) 1.061(2) 0.1748(13) 0.047(6) Uiso 1 1 d . . .
O1 O 0.08723(9) 1.03369(15) 0.09343(9) 0.0427(4) Uani 1 1 d . A .
O2 O 0.08729(9) 0.85760(15) -0.01813(8) 0.0398(4) Uani 1 1 d . . .
N1 N 0.24759(10) 0.93142(15) 0.08270(9) 0.0265(3) Uani 1 1 d . . .
C1 C 0.26510(16) 0.6565(2) 0.05791(14) 0.0437(5) Uani 1 1 d . . .
H1A H 0.2539 0.6391 0.1103 0.066 Uiso 1 1 calc R . .
H1B H 0.3051 0.5903 0.0452 0.066 Uiso 1 1 calc R . .
H1C H 0.2075 0.6561 0.0176 0.066 Uiso 1 1 calc R . .
C2 C 0.43178(14) 0.8132(2) 0.13234(13) 0.0415(5) Uani 1 1 d . . .
H2B H 0.4227 0.7982 0.1857 0.062 Uiso 1 1 calc R . .
H2C H 0.4626 0.8954 0.1314 0.062 Uiso 1 1 calc R . .
H2D H 0.4689 0.7442 0.1185 0.062 Uiso 1 1 calc R . .
C3 C 0.34371(14) 0.84179(18) -0.04144(12) 0.0332(4) Uani 1 1 d . . .
C4 C 0.27290(15) 0.8426(2) -0.11047(13) 0.0410(5) Uani 1 1 d . . .
H4A H 0.2125 0.8301 -0.1060 0.049 Uiso 1 1 calc R . .
C5 C 0.28920(19) 0.8610(2) -0.18492(14) 0.0532(6) Uani 1 1 d . . .
H5A H 0.2401 0.8622 -0.2307 0.064 Uiso 1 1 calc R . .
C6 C 0.3765(2) 0.8776(2) -0.19266(16) 0.0569(7) Uani 1 1 d . . .
H6A H 0.3876 0.8915 -0.2436 0.068 Uiso 1 1 calc R . .
C7 C 0.44742(18) 0.8739(2) -0.12631(16) 0.0515(6) Uani 1 1 d . . .
H7A H 0.5078 0.8831 -0.1316 0.062 Uiso 1 1 calc R . .
C8 C 0.43109(15) 0.8569(2) -0.05209(14) 0.0417(5) Uani 1 1 d . . .
H8A H 0.4809 0.8554 -0.0069 0.050 Uiso 1 1 calc R . .
C11 C 0.28325(12) 1.05647(18) 0.10969(11) 0.0277(4) Uani 1 1 d . . .
C12 C 0.28039(13) 1.15627(19) 0.05490(12) 0.0331(4) Uani 1 1 d . . .
C13 C 0.31434(15) 1.2761(2) 0.08267(14) 0.0419(5) Uani 1 1 d . . .
H13A H 0.3128 1.3438 0.0458 0.050 Uiso 1 1 calc R . .
C14 C 0.35006(14) 1.2983(2) 0.16238(14) 0.0426(5) Uani 1 1 d . . .
H14A H 0.3733 1.3804 0.1802 0.051 Uiso 1 1 calc R . .
C15 C 0.35179(13) 1.2003(2) 0.21637(13) 0.0365(5) Uani 1 1 d . . .
H15A H 0.3761 1.2160 0.2714 0.044 Uiso 1 1 calc R . .
C16 C 0.31870(12) 1.07896(18) 0.19178(11) 0.0292(4) Uani 1 1 d . . .
C121 C 0.23856(15) 1.1400(2) -0.03357(12) 0.0398(5) Uani 1 1 d . . .
H12A H 0.2211 1.0480 -0.0430 0.048 Uiso 1 1 calc R . .
C122 C 0.15227(18) 1.2207(3) -0.06052(16) 0.0602(7) Uani 1 1 d . . .
H12B H 0.1094 1.1982 -0.0286 0.090 Uiso 1 1 calc R . .
H12C H 0.1247 1.2036 -0.1167 0.090 Uiso 1 1 calc R . .
H12D H 0.1677 1.3117 -0.0534 0.090 Uiso 1 1 calc R . .
C123 C 0.30578(18) 1.1716(2) -0.08361(14) 0.0514(6) Uani 1 1 d . . .
H12E H 0.3591 1.1162 -0.0677 0.077 Uiso 1 1 calc R . .
H12F H 0.3244 1.2614 -0.0753 0.077 Uiso 1 1 calc R . .
H12G H 0.2770 1.1576 -0.1399 0.077 Uiso 1 1 calc R . .
C221 C 0.31765(14) 0.9772(2) 0.25409(11) 0.0352(5) Uani 1 1 d . . .
H22A H 0.3102 0.8921 0.2268 0.042 Uiso 1 1 calc R . .
C222 C 0.23714(16) 0.9963(2) 0.29112(13) 0.0452(5) Uani 1 1 d . . .
H22B H 0.1808 0.9929 0.2494 0.068 Uiso 1 1 calc R . .
H22C H 0.2421 1.0798 0.3176 0.068 Uiso 1 1 calc R . .
H22D H 0.2368 0.9285 0.3301 0.068 Uiso 1 1 calc R . .
C223 C 0.40573(17) 0.9732(2) 0.31955(14) 0.0523(6) Uani 1 1 d . . .
H22E H 0.4575 0.9674 0.2953 0.078 Uiso 1 1 calc R . .
H22F H 0.4051 0.8984 0.3535 0.078 Uiso 1 1 calc R . .
H22G H 0.4109 1.0513 0.3517 0.078 Uiso 1 1 calc R . .
N2 N 0.0326(4) 1.2914(5) 0.1392(4) 0.0357(10) Uani 0.659(4) 1 d PU A 2
C31 C 0.1093(4) 1.2848(7) 0.2099(3) 0.0682(16) Uani 0.659(4) 1 d PU A 2
H31A H 0.1261 1.3716 0.2296 0.102 Uiso 0.659(4) 1 calc PR A 2
H31B H 0.1611 1.2438 0.1956 0.102 Uiso 0.659(4) 1 calc PR A 2
H31C H 0.0916 1.2347 0.2516 0.102 Uiso 0.659(4) 1 calc PR A 2
C32 C -0.0418(3) 1.3541(4) 0.1665(3) 0.0594(11) Uani 0.659(4) 1 d PU A 2
H32A H -0.0233 1.4407 0.1854 0.089 Uiso 0.659(4) 1 calc PR A 2
H32B H -0.0557 1.3041 0.2100 0.089 Uiso 0.659(4) 1 calc PR A 2
H32C H -0.0958 1.3588 0.1223 0.089 Uiso 0.659(4) 1 calc PR A 2
C33 C 0.0621(4) 1.3714(5) 0.0820(3) 0.0726(13) Uani 0.659(4) 1 d PU A 2
H33A H 0.0811 1.4551 0.1058 0.109 Uiso 0.659(4) 1 calc PR A 2
H33B H 0.0121 1.3829 0.0349 0.109 Uiso 0.659(4) 1 calc PR A 2
H33C H 0.1132 1.3304 0.0664 0.109 Uiso 0.659(4) 1 calc PR A 2
O3 O 0.0319(10) 1.2590(11) 0.1406(10) 0.074(3) Uani 0.341(4) 1 d PU A 1
C34 C -0.0160(8) 1.3909(9) 0.1073(9) 0.097(3) Uani 0.341(4) 1 d PU A 1
H34A H -0.0268 1.3938 0.0486 0.116 Uiso 0.341(4) 1 calc PR A 1
H34B H -0.0750 1.3991 0.1215 0.116 Uiso 0.341(4) 1 calc PR A 1
C35 C 0.0406(7) 1.4878(9) 0.1408(8) 0.096(3) Uani 0.341(4) 1 d PU A 1
H35A H 0.0137 1.5351 0.1790 0.115 Uiso 0.341(4) 1 calc PR A 1
H35B H 0.0483 1.5483 0.0990 0.115 Uiso 0.341(4) 1 calc PR A 1
C36 C 0.1273(6) 1.4376(8) 0.1814(7) 0.082(2) Uani 0.341(4) 1 d PU A 1
H36A H 0.1423 1.4645 0.2378 0.099 Uiso 0.341(4) 1 calc PR A 1
H36B H 0.1750 1.4699 0.1563 0.099 Uiso 0.341(4) 1 calc PR A 1
C37 C 0.1218(9) 1.2985(13) 0.1756(9) 0.077(3) Uani 0.341(4) 1 d PU A 1
H37A H 0.1627 1.2673 0.1431 0.092 Uiso 0.341(4) 1 calc PR A 1
H37B H 0.1418 1.2607 0.2294 0.092 Uiso 0.341(4) 1 calc PR A 1

loop_
_atom_site_aniso_label
_atom_site_aniso_U_11
_atom_site_aniso_U_22
_atom_site_aniso_U_33
_atom_site_aniso_U_23
_atom_site_aniso_U_13
_atom_site_aniso_U_12
Si1 0.0226(3) 0.0378(3) 0.0333(3) -0.0066(2) 0.0035(2) -0.0008(2)
Si2 0.0250(3) 0.0274(3) 0.0339(3) -0.0013(2) 0.0044(2) 0.0022(2)
Al1 0.0246(3) 0.0473(4) 0.0335(3) -0.0128(3) 0.0029(2) 0.0034(3)
O1 0.0265(7) 0.0527(9) 0.0449(8) -0.0186(7) 0.0006(6) 0.0063(6)
O2 0.0249(7) 0.0493(9) 0.0401(8) -0.0157(7) -0.0023(6) 0.0038(6)
N1 0.0222(8) 0.0267(8) 0.0287(8) -0.0034(6) 0.0024(6) -0.0001(6)
C1 0.0467(13) 0.0292(11) 0.0553(14) -0.0011(10) 0.0124(11) 0.0006(9)
C2 0.0316(11) 0.0463(13) 0.0424(12) 0.0015(10) 0.0012(9) 0.0111(9)
C3 0.0329(11) 0.0272(10) 0.0402(11) -0.0047(8) 0.0100(9) 0.0020(8)
C4 0.0380(12) 0.0448(13) 0.0401(12) -0.0052(10) 0.0094(9) 0.0000(10)
C5 0.0659(17) 0.0554(15) 0.0374(12) -0.0051(11) 0.0106(11) 0.0036(13)
C6 0.085(2) 0.0443(14) 0.0532(15) -0.0025(11) 0.0398(15) 0.0029(13)
C7 0.0531(15) 0.0410(13) 0.0710(17) -0.0042(12) 0.0358(13) 0.0002(11)
C8 0.0367(12) 0.0379(12) 0.0529(13) -0.0059(10) 0.0151(10) 0.0006(9)
C11 0.0196(9) 0.0281(10) 0.0336(10) -0.0024(8) 0.0029(7) 0.0028(7)
C12 0.0287(10) 0.0308(11) 0.0389(11) 0.0026(9) 0.0065(8) 0.0048(8)
C13 0.0442(13) 0.0291(11) 0.0535(13) 0.0040(10) 0.0142(10) -0.0001(9)
C14 0.0369(12) 0.0304(11) 0.0612(14) -0.0092(10) 0.0134(10) -0.0069(9)
C15 0.0266(10) 0.0377(12) 0.0431(12) -0.0106(9) 0.0040(9) -0.0021(8)
C16 0.0205(9) 0.0316(10) 0.0331(10) -0.0043(8) 0.0022(8) 0.0015(8)
C121 0.0442(12) 0.0365(11) 0.0361(11) 0.0080(9) 0.0047(9) 0.0050(10)
C122 0.0551(16) 0.0636(17) 0.0548(15) 0.0160(13) -0.0004(12) 0.0145(13)
C123 0.0665(17) 0.0438(14) 0.0452(13) 0.0092(10) 0.0161(12) 0.0022(12)
C221 0.0379(11) 0.0339(11) 0.0291(10) -0.0027(8) -0.0008(8) 0.0027(9)
C222 0.0524(14) 0.0477(13) 0.0364(11) 0.0024(10) 0.0126(10) -0.0011(11)
C223 0.0512(14) 0.0514(14) 0.0430(13) -0.0020(11) -0.0107(11) 0.0074(11)
N2 0.0225(18) 0.036(2) 0.0423(18) -0.0074(17) -0.0050(13) 0.0025(17)
C31 0.050(3) 0.060(3) 0.073(3) -0.024(2) -0.028(3) 0.001(2)
C32 0.0449(19) 0.055(2) 0.077(3) -0.032(2) 0.0134(17) 0.0032(17)
C33 0.088(3) 0.062(3) 0.069(2) -0.0094(19) 0.020(2) -0.015(2)
O3 0.046(4) 0.049(4) 0.117(5) -0.029(4) 0.000(3) -0.001(3)
C34 0.079(4) 0.058(4) 0.134(6) -0.008(4) -0.014(4) -0.003(3)
C35 0.095(4) 0.054(4) 0.120(6) -0.011(4) -0.012(4) -0.006(3)
C36 0.069(4) 0.049(3) 0.123(5) -0.021(4) 0.012(4) -0.014(3)
C37 0.056(4) 0.051(4) 0.115(6) -0.017(5) 0.004(4) -0.016(3)

loop_
_atom_type_symbol
_atom_type_description
_atom_type_scat_dispersion_real
_atom_type_scat_dispersion_imag
_atom_type_scat_source
C C 0.0181 0.0091 'International Tables Vol C Tables 4.2.6.8 and 6.1.1.4'
H H 0.0000 0.0000 'International Tables Vol C Tables 4.2.6.8 and 6.1.1.4'
N N 0.0311 0.0180 'International Tables Vol C Tables 4.2.6.8 and 6.1.1.4'
O O 0.0492 0.0322 'International Tables Vol C Tables 4.2.6.8 and 6.1.1.4'
Al Al 0.2130 0.2455 'International Tables Vol C Tables 4.2.6.8 and 6.1.1.4'
Si Si 0.2541 0.3302 'International Tables Vol C Tables 4.2.6.8 and 6.1.1.4'

loop_
_geom_angle_atom_site_label_1
_geom_angle_atom_site_label_2
_geom_angle_atom_site_label_3
_geom_angle
_geom_angle_site_symmetry_1
_geom_angle_site_symmetry_3
O1 Si1 O2 112.60(8) . .
O1 Si1 N1 108.40(8) . .
O2 Si1 N1 110.28(8) . .
O1 Si1 H2 109.1(9) . .
O2 Si1 H2 107.6(9) . .
N1 Si1 H2 108.8(9) . .
N1 Si2 C2 112.24(9) . .
N1 Si2 C1 108.16(9) . .
C2 Si2 C1 108.89(10) . .
N1 Si2 C3 113.21(8) . .
C2 Si2 C3 106.70(10) . .
C1 Si2 C3 107.47(10) . .
O1 Al1 O2 115.41(7) . 3_575
O1 Al1 O3 102.9(5) . .
O2 Al1 O3 104.5(5) 3_575 .
O1 Al1 N2 105.0(2) . .
O2 Al1 N2 100.03(16) 3_575 .
O3 Al1 N2 4.4(6) . .
O1 Al1 H1 115.3(8) . .
O2 Al1 H1 115.4(8) 3_575 .
O3 Al1 H1 100.4(10) . .
N2 Al1 H1 102.8(9) . .
Si1 O1 Al1 147.72(10) . .
Si1 O2 Al1 145.66(10) . 3_575
C11 N1 Si1 118.12(12) . .
C11 N1 Si2 119.17(12) . .
Si1 N1 Si2 122.65(9) . .
Si2 C1 H1A 109.5 . .
Si2 C1 H1B 109.5 . .
H1A C1 H1B 109.5 . .
Si2 C1 H1C 109.5 . .
H1A C1 H1C 109.5 . .
H1B C1 H1C 109.5 . .
Si2 C2 H2B 109.5 . .
Si2 C2 H2C 109.5 . .
H2B C2 H2C 109.5 . .
Si2 C2 H2D 109.5 . .
H2B C2 H2D 109.5 . .
H2C C2 H2D 109.5 . .
C8 C3 C4 116.5(2) . .
C8 C3 Si2 122.67(16) . .
C4 C3 Si2 120.76(16) . .
C5 C4 C3 121.5(2) . .
C5 C4 H4A 119.3 . .
C3 C4 H4A 119.3 . .
C6 C5 C4 120.1(2) . .
C6 C5 H5A 119.9 . .
C4 C5 H5A 119.9 . .
C7 C6 C5 119.7(2) . .
C7 C6 H6A 120.1 . .
C5 C6 H6A 120.1 . .
C6 C7 C8 120.1(2) . .
C6 C7 H7A 119.9 . .
C8 C7 H7A 119.9 . .
C7 C8 C3 122.0(2) . .
C7 C8 H8A 119.0 . .
C3 C8 H8A 119.0 . .
C12 C11 C16 119.96(17) . .
C12 C11 N1 120.19(16) . .
C16 C11 N1 119.82(17) . .
C13 C12 C11 118.96(19) . .
C13 C12 C121 118.59(19) . .
C11 C12 C121 122.42(18) . .
C14 C13 C12 121.5(2) . .
C14 C13 H13A 119.3 . .
C12 C13 H13A 119.3 . .
C13 C14 C15 119.48(19) . .
C13 C14 H14A 120.3 . .
C15 C14 H14A 120.3 . .
C14 C15 C16 121.36(19) . .
C14 C15 H15A 119.3 . .
C16 C15 H15A 119.3 . .
C15 C16 C11 118.78(18) . .
C15 C16 C221 118.97(18) . .
C11 C16 C221 122.18(17) . .
C12 C121 C123 111.91(18) . .
C12 C121 C122 111.39(19) . .
C123 C121 C122 110.41(19) . .
C12 C121 H12A 107.6 . .
C123 C121 H12A 107.6 . .
C122 C121 H12A 107.6 . .
C121 C122 H12B 109.5 . .
C121 C122 H12C 109.5 . .
H12B C122 H12C 109.5 . .
C121 C122 H12D 109.5 . .
H12B C122 H12D 109.5 . .
H12C C122 H12D 109.5 . .
C121 C123 H12E 109.5 . .
C121 C123 H12F 109.5 . .
H12E C123 H12F 109.5 . .
C121 C123 H12G 109.5 . .
H12E C123 H12G 109.5 . .
H12F C123 H12G 109.5 . .
C16 C221 C222 110.77(17) . .
C16 C221 C223 112.85(18) . .
C222 C221 C223 109.83(18) . .
C16 C221 H22A 107.7 . .
C222 C221 H22A 107.7 . .
C223 C221 H22A 107.7 . .
C221 C222 H22B 109.5 . .
C221 C222 H22C 109.5 . .
H22B C222 H22C 109.5 . .
C221 C222 H22D 109.5 . .
H22B C222 H22D 109.5 . .
H22C C222 H22D 109.5 . .
C221 C223 H22E 109.5 . .
C221 C223 H22F 109.5 . .
H22E C223 H22F 109.5 . .
C221 C223 H22G 109.5 . .
H22E C223 H22G 109.5 . .
H22F C223 H22G 109.5 . .
C33 N2 C31 106.4(5) . .
C33 N2 C32 110.6(4) . .
C31 N2 C32 105.5(5) . .
C33 N2 Al1 117.2(4) . .
C31 N2 Al1 109.0(4) . .
C32 N2 Al1 107.6(4) . .
N2 C31 H31A 109.5 . .
N2 C31 H31B 109.5 . .
H31A C31 H31B 109.5 . .
N2 C31 H31C 109.5 . .
H31A C31 H31C 109.5 . .
H31B C31 H31C 109.5 . .
N2 C32 H32A 109.5 . .
N2 C32 H32B 109.5 . .
H32A C32 H32B 109.5 . .
N2 C32 H32C 109.5 . .
H32A C32 H32C 109.5 . .
H32B C32 H32C 109.5 . .
N2 C33 H33A 109.5 . .
N2 C33 H33B 109.5 . .
H33A C33 H33B 109.5 . .
N2 C33 H33C 109.5 . .
H33A C33 H33C 109.5 . .
H33B C33 H33C 109.5 . .
C37 O3 C34 102.3(10) . .
C37 O3 Al1 129.5(11) . .
C34 O3 Al1 123.5(10) . .
C35 C34 O3 107.3(9) . .
C35 C34 H34A 110.2 . .
O3 C34 H34A 110.2 . .
C35 C34 H34B 110.2 . .
O3 C34 H34B 110.2 . .
H34A C34 H34B 108.5 . .
C34 C35 C36 110.5(9) . .
C34 C35 H35A 109.6 . .
C36 C35 H35A 109.6 . .
C34 C35 H35B 109.6 . .
C36 C35 H35B 109.6 . .
H35A C35 H35B 108.1 . .
C35 C36 C37 107.4(9) . .
C35 C36 H36A 110.2 . .
C37 C36 H36A 110.2 . .
C35 C36 H36B 110.2 . .
C37 C36 H36B 110.2 . .
H36A C36 H36B 108.5 . .
O3 C37 C36 110.7(11) . .
O3 C37 H37A 109.5 . .
C36 C37 H37A 109.5 . .
O3 C37 H37B 109.5 . .
C36 C37 H37B 109.5 . .
H37A C37 H37B 108.1 . .

loop_
_geom_bond_atom_site_label_1
_geom_bond_atom_site_label_2
_geom_bond_distance
_geom_bond_site_symmetry_2
Si1 O1 1.6011(15) .
Si1 O2 1.6064(14) .
Si1 N1 1.7391(15) .
Si1 H2 1.39(2) .
Si2 N1 1.7432(16) .
Si2 C2 1.861(2) .
Si2 C1 1.867(2) .
Si2 C3 1.881(2) .
Al1 O1 1.7093(14) .
Al1 O2 1.7136(14) 3_575
Al1 O3 1.732(12) .
Al1 N2 2.038(5) .
Al1 H1 1.56(2) .
O2 Al1 1.7136(14) 3_575
N1 C11 1.448(2) .
C1 H1A 0.9800 .
C1 H1B 0.9800 .
C1 H1C 0.9800 .
C2 H2B 0.9800 .
C2 H2C 0.9800 .
C2 H2D 0.9800 .
C3 C8 1.394(3) .
C3 C4 1.404(3) .
C4 C5 1.385(3) .
C4 H4A 0.9500 .
C5 C6 1.377(4) .
C5 H5A 0.9500 .
C6 C7 1.375(4) .
C6 H6A 0.9500 .
C7 C8 1.379(3) .
C7 H7A 0.9500 .
C8 H8A 0.9500 .
C11 C12 1.404(3) .
C11 C16 1.414(3) .
C12 C13 1.394(3) .
C12 C121 1.521(3) .
C13 C14 1.377(3) .
C13 H13A 0.9500 .
C14 C15 1.383(3) .
C14 H14A 0.9500 .
C15 C16 1.391(3) .
C15 H15A 0.9500 .
C16 C221 1.518(3) .
C121 C123 1.528(3) .
C121 C122 1.535(3) .
C121 H12A 1.0000 .
C122 H12B 0.9800 .
C122 H12C 0.9800 .
C122 H12D 0.9800 .
C123 H12E 0.9800 .
C123 H12F 0.9800 .
C123 H12G 0.9800 .
C221 C222 1.527(3) .
C221 C223 1.534(3) .
C221 H22A 1.0000 .
C222 H22B 0.9800 .
C222 H22C 0.9800 .
C222 H22D 0.9800 .
C223 H22E 0.9800 .
C223 H22F 0.9800 .
C223 H22G 0.9800 .
N2 C33 1.449(8) .
N2 C31 1.476(7) .
N2 C32 1.481(8) .
C31 H31A 0.9800 .
C31 H31B 0.9800 .
C31 H31C 0.9800 .
C32 H32A 0.9800 .
C32 H32B 0.9800 .
C32 H32C 0.9800 .
C33 H33A 0.9800 .
C33 H33B 0.9800 .
C33 H33C 0.9800 .
O3 C37 1.417(19) .
O3 C34 1.599(15) .
C34 C35 1.365(13) .
C34 H34A 0.9900 .
C34 H34B 0.9900 .
C35 C36 1.436(13) .
C35 H35A 0.9900 .
C35 H35B 0.9900 .
C36 C37 1.457(16) .
C36 H36A 0.9900 .
C36 H36B 0.9900 .
C37 H37A 0.9900 .
C37 H37B 0.9900 .
